data_7219929
loop_
_publ_author_name
'Harsanyi, Antal'
'Sandford, Graham'

_publ_section_title
;
 Fluorine gas for life science syntheses: green metrics to assess
 selective direct fluorination for the synthesis of 2-fluoromalonate
 esters
;
_journal_issue 5
_journal_name_full 'Green Chem.'
_journal_page_first 3000
_journal_paper_doi 10.1039/C5GC00402K
_journal_volume 17
_journal_year 2015
_chemical_formula_moiety 'C5 H7 F O4'
_chemical_formula_sum 'C5 H7 F O4'
_chemical_formula_weight 150.11
_chemical_melting_point 303
_chemical_name_systematic
;
 dimethyl fluoromalonate
;
_space_group_crystal_system monoclinic
_space_group_IT_number 14
_space_group_name_Hall '-P 2ybc'
_space_group_name_H-M_alt 'P 1 21/c 1'
_symmetry_space_group_name_Hall '-P 2ybc'
_symmetry_space_group_name_H-M 'P 1 21/c 1'
_atom_sites_solution_hydrogens difmap
_atom_sites_solution_primary direct
_atom_sites_solution_secondary difmap
_audit_creation_date 2014-05-01
_audit_creation_method
;
Olex2 1.2-beta
(compiled 2014.03.20 svn.r2914 for OlexSys, GUI svn.r4816)
;
_cell_angle_alpha 90.00
_cell_angle_beta 93.777(2)
_cell_angle_gamma 90.00
_cell_formula_units_Z 4
_cell_length_a 6.1459(4)
_cell_length_b 10.5542(6)
_cell_length_c 9.5004(5)
_cell_measurement_reflns_used 2404
_cell_measurement_temperature 120.0
_cell_measurement_theta_max 30.76
_cell_measurement_theta_min 2.89
_cell_volume 614.91(6)
_computing_cell_refinement 'SAINT v6.45A (Bruker, 2003)'
_computing_data_collection 'SMART v5.625 (Bruker, 2001)'
_computing_data_reduction 'SAINT v6.45A (Bruker, 2003)'
_computing_molecular_graphics 'Olex2 (Dolomanov et al., 2009)'
_computing_publication_material 'Olex2 (Dolomanov et al., 2009)'
_computing_structure_refinement 'XL (Sheldrick, 2008)'
_computing_structure_solution 'XS (Sheldrick, 2008)'
_diffrn_ambient_temperature 120
_diffrn_detector 'CCD area detector'
_diffrn_detector_area_resol_mean 5.6
_diffrn_detector_type 'Bruker SMART CCD 6000 area detector'
_diffrn_measured_fraction_theta_full 1.000
_diffrn_measured_fraction_theta_max 1.000
_diffrn_measurement_device 'three-circle diffractometer'
_diffrn_measurement_device_type 'Bruker SMART CCD 6000 area detector'
_diffrn_measurement_method '\w scans'
_diffrn_radiation_monochromator Parallel,graphite
_diffrn_radiation_probe x-ray
_diffrn_radiation_type MoK\a
_diffrn_radiation_wavelength 0.71073
_diffrn_reflns_av_R_equivalents 0.0467
_diffrn_reflns_av_unetI/netI 0.0328
_diffrn_reflns_limit_h_max 8
_diffrn_reflns_limit_h_min -8
_diffrn_reflns_limit_k_max 14
_diffrn_reflns_limit_k_min -14
_diffrn_reflns_limit_l_max 13
_diffrn_reflns_limit_l_min -13
_diffrn_reflns_number 7142
_diffrn_reflns_theta_full 29.49
_diffrn_reflns_theta_max 29.49
_diffrn_reflns_theta_min 2.89
_diffrn_source 'fine-focus sealed tube'
_diffrn_source_current 10.0
_diffrn_source_power 0.3
_diffrn_source_target Mo
_diffrn_source_voltage 30.0
_exptl_absorpt_coefficient_mu 0.158
_exptl_absorpt_correction_type none
_exptl_crystal_colour 'clear light colourless'
_exptl_crystal_colour_lustre clear
_exptl_crystal_colour_modifier light
_exptl_crystal_colour_primary colourless
_exptl_crystal_density_diffrn 1.621
_exptl_crystal_density_method 'not measured'
_exptl_crystal_description irregular
_exptl_crystal_F_000 312
_exptl_crystal_size_max 0.34
_exptl_crystal_size_mid 0.22
_exptl_crystal_size_min 0.1
_refine_diff_density_max 0.697
_refine_diff_density_min -0.329
_refine_diff_density_rms 0.086
_refine_ls_extinction_method none
_refine_ls_goodness_of_fit_ref 1.045
_refine_ls_hydrogen_treatment refall
_refine_ls_matrix_type full
_refine_ls_number_parameters 119
_refine_ls_number_reflns 1712
_refine_ls_number_restraints 0
_refine_ls_restrained_S_all 1.045
_refine_ls_R_factor_all 0.0704
_refine_ls_R_factor_gt 0.0568
_refine_ls_shift/su_max 0.000
_refine_ls_shift/su_mean 0.000
_refine_ls_structure_factor_coef Fsqd
_refine_ls_weighting_details 'calc w=1/[\s^2^(Fo^2^)+(0.1100P)^2^+0.1400P] where P=(Fo^2^+2Fc^2^)/3'
_refine_ls_weighting_scheme calc
_refine_ls_wR_factor_gt 0.1547
_refine_ls_wR_factor_ref 0.1716
_reflns_number_gt 1301
_reflns_number_total 1712
_reflns_threshold_expression >2sigma(I)
_cod_data_source_file c5gc00402k2.cif
_cod_data_source_block 14srv135
_cod_depositor_comments 'Adding full bibliography for 7219929.cif.'
_cod_database_code 7219929
_olex2_refinement_description
;
;

loop_
_space_group_symop_id
_space_group_symop_operation_xyz
1 'x, y, z'
2 '-x, y+1/2, -z+1/2'
3 '-x, -y, -z'
4 'x, -y-1/2, z-1/2'

loop_
_atom_site_label
_atom_site_type_symbol
_atom_site_fract_x
_atom_site_fract_y
_atom_site_fract_z
_atom_site_U_iso_or_equiv
_atom_site_adp_type
_atom_site_occupancy
_atom_site_calc_flag
F1 F 1.23299(16) 0.38083(10) 0.24195(11) 0.0263(3) Uani 1 d
O1 O 1.05161(19) 0.58112(12) 0.35083(13) 0.0245(3) Uani 1 d
O2 O 0.71963(19) 0.49064(11) 0.32754(13) 0.0229(3) Uani 1 d
O3 O 1.0357(2) 0.35715(12) -0.01198(13) 0.0245(3) Uani 1 d
O4 O 0.7056(2) 0.35366(12) 0.07919(13) 0.0230(3) Uani 1 d
C1 C 1.0087(3) 0.37700(16) 0.23927(17) 0.0197(4) Uani 1 d
C2 C 0.9315(3) 0.49633(15) 0.31151(16) 0.0198(4) Uani 1 d
C3 C 0.6262(3) 0.60123(17) 0.39241(19) 0.0244(4) Uani 1 d
C4 C 0.9215(3) 0.36190(14) 0.08522(17) 0.0190(4) Uani 1 d
C5 C 0.5995(3) 0.34460(19) -0.06192(19) 0.0257(4) Uani 1 d
H1 H 0.971(3) 0.303(2) 0.291(2) 0.022(5) Uiso 1 d
H3A H 0.687(4) 0.605(2) 0.487(3) 0.028(6) Uiso 1 d
H3B H 0.473(4) 0.585(2) 0.392(2) 0.027(5) Uiso 1 d
H3C H 0.656(3) 0.674(2) 0.339(2) 0.018(5) Uiso 1 d
H5A H 0.629(3) 0.266(2) -0.096(2) 0.021(5) Uiso 1 d
H5B H 0.450(4) 0.3529(19) -0.053(2) 0.022(5) Uiso 1 d
H5C H 0.645(4) 0.412(3) -0.123(3) 0.038(6) Uiso 1 d

loop_
_atom_site_aniso_label
_atom_site_aniso_U_11
_atom_site_aniso_U_22
_atom_site_aniso_U_33
_atom_site_aniso_U_23
_atom_site_aniso_U_13
_atom_site_aniso_U_12
F1 0.0173(5) 0.0314(6) 0.0300(6) -0.0045(4) 0.0000(4) 0.0036(4)
O1 0.0233(6) 0.0230(6) 0.0272(6) -0.0033(5) 0.0011(5) -0.0032(5)
O2 0.0188(6) 0.0226(6) 0.0277(6) -0.0048(5) 0.0037(5) -0.0002(4)
O3 0.0238(6) 0.0260(7) 0.0240(6) -0.0001(5) 0.0045(5) 0.0004(5)
O4 0.0188(6) 0.0295(7) 0.0207(6) -0.0002(5) 0.0009(4) -0.0016(4)
C1 0.0168(8) 0.0207(8) 0.0214(8) 0.0005(6) 0.0008(6) 0.0003(6)
C2 0.0198(8) 0.0202(8) 0.0196(7) 0.0016(6) 0.0015(6) 0.0011(6)
C3 0.0231(8) 0.0230(8) 0.0272(9) -0.0044(7) 0.0028(7) 0.0038(7)
C4 0.0186(8) 0.0153(7) 0.0231(8) 0.0011(6) 0.0007(6) 0.0001(5)
C5 0.0217(8) 0.0319(9) 0.0232(8) -0.0016(7) -0.0017(6) -0.0011(7)

loop_
_atom_type_symbol
_atom_type_description
_atom_type_scat_dispersion_real
_atom_type_scat_dispersion_imag
_atom_type_scat_source
C C 0.0033 0.0016 'International Tables Vol C Tables 4.2.6.8 and 6.1.1.4'
H H 0.0000 0.0000 'International Tables Vol C Tables 4.2.6.8 and 6.1.1.4'
O O 0.0106 0.0060 'International Tables Vol C Tables 4.2.6.8 and 6.1.1.4'
F F 0.0171 0.0103 'International Tables Vol C Tables 4.2.6.8 and 6.1.1.4'

loop_
_geom_angle_atom_site_label_1
_geom_angle_atom_site_label_2
_geom_angle_atom_site_label_3
_geom_angle
C2 O2 C3 115.55(13)
C4 O4 C5 115.48(13)
F1 C1 C2 107.93(13)
F1 C1 C4 107.89(13)
F1 C1 H1 106.9(12)
C2 C1 C4 114.58(13)
C2 C1 H1 110.1(12)
C4 C1 H1 109.1(13)
O1 C2 O2 125.89(15)
O1 C2 C1 123.46(15)
O2 C2 C1 110.62(13)
O2 C3 H3A 106.8(14)
O2 C3 H3B 105.7(14)
O2 C3 H3C 109.1(13)
H3A C3 H3B 109.6(19)
H3A C3 H3C 113.6(18)
H3B C3 H3C 111.7(19)
O3 C4 O4 126.81(15)
O3 C4 C1 123.70(15)
O4 C4 C1 109.49(14)
O4 C5 H5A 107.5(13)
O4 C5 H5B 107.1(14)
O4 C5 H5C 112.0(15)
H5A C5 H5B 109.8(18)
H5A C5 H5C 112(2)
H5B C5 H5C 108.1(19)

loop_
_geom_bond_atom_site_label_1
_geom_bond_atom_site_label_2
_geom_bond_distance
F1 C1 1.3775(18)
O1 C2 1.204(2)
O2 C2 1.3226(19)
O2 C3 1.456(2)
O3 C4 1.197(2)
O4 C4 1.3272(19)
O4 C5 1.455(2)
C1 C2 1.525(2)
C1 C4 1.533(2)
C1 H1 0.96(2)
C3 H3A 0.95(2)
C3 H3B 0.96(2)
C3 H3C 0.94(2)
C5 H5A 0.91(2)
C5 H5B 0.93(2)
C5 H5C 0.97(3)

loop_
_geom_torsion_atom_site_label_1
_geom_torsion_atom_site_label_2
_geom_torsion_atom_site_label_3
_geom_torsion_atom_site_label_4
_geom_torsion
F1 C1 C2 O1 5.8(2)
F1 C1 C2 O2 -172.34(12)
F1 C1 C4 O3 -1.2(2)
F1 C1 C4 O4 177.96(12)
C2 C1 C4 O3 118.98(17)
C2 C1 C4 O4 -61.81(17)
C3 O2 C2 O1 3.3(2)
C3 O2 C2 C1 -178.51(13)
C4 C1 C2 O1 -114.35(18)
C4 C1 C2 O2 67.46(17)
C5 O4 C4 O3 -3.4(2)
C5 O4 C4 C1 177.39(14)
